data_2222643
loop_
_publ_author_name
'Qiu, Feng'
'He, Xiao-Jing'
'Sun, Ya-Xin'
'Zhu, Xu'

_publ_section_title
;
 (<i>E</i>)-<i>N</i>'-(3,4-Dihydroxybenzylidene)-4-nitrobenzohydrazide
;
_journal_coeditor_code CI2865
_journal_issue 8
_journal_name_full 'Acta Crystallographica Section E'
_journal_page_first o2050
_journal_paper_doi 10.1107/S1600536809029705
_journal_volume 65
_journal_year 2009
_chemical_formula_iupac 'C14 H11 N3 O5'
_chemical_formula_moiety 'C14 H11 N3 O5'
_chemical_formula_sum 'C14 H11 N3 O5'
_chemical_formula_weight 301.26
_chemical_name_systematic
;
(<i>E</i>)-<i>N</i>'-(3,4-Dihydroxybenzylidene)-4-nitrobenzohydrazide
;
_space_group_IT_number 14
_symmetry_cell_setting monoclinic
_symmetry_space_group_name_Hall '-P 2ybc'
_symmetry_space_group_name_H-M 'P 1 21/c 1'
_atom_sites_solution_hydrogens geom
_atom_sites_solution_primary direct
_atom_sites_solution_secondary difmap
_audit_creation_method SHELXL-97
_cell_angle_alpha 90.00
_cell_angle_beta 95.361(3)
_cell_angle_gamma 90.00
_cell_formula_units_Z 4
_cell_length_a 7.6660(10)
_cell_length_b 13.196(2)
_cell_length_c 13.176(2)
_cell_measurement_reflns_used 1038
_cell_measurement_temperature 298(2)
_cell_measurement_theta_max 24.5
_cell_measurement_theta_min 2.5
_cell_volume 1327.1(3)
_computing_cell_refinement 'SAINT (Bruker, 2007)'
_computing_data_collection 'SMART (Bruker, 2007)'
_computing_data_reduction 'SAINT (Bruker, 2007)'
_computing_molecular_graphics 'SHELXTL (Sheldrick, 2008)'
_computing_publication_material 'SHELXTL (Sheldrick, 2008)'
_computing_structure_refinement 'SHELXTL (Sheldrick, 2008)'
_computing_structure_solution 'SHELXTL (Sheldrick, 2008)'
_diffrn_ambient_temperature 298(2)
_diffrn_measured_fraction_theta_full 0.971
_diffrn_measured_fraction_theta_max 0.971
_diffrn_measurement_device_type 'Bruker SMART CCD area-detector'
_diffrn_measurement_method \w
_diffrn_radiation_monochromator graphite
_diffrn_radiation_source 'fine-focus sealed tube'
_diffrn_radiation_type MoK\a
_diffrn_radiation_wavelength 0.71073
_diffrn_reflns_av_R_equivalents 0.0557
_diffrn_reflns_av_sigmaI/netI 0.0785
_diffrn_reflns_limit_h_max 10
_diffrn_reflns_limit_h_min -10
_diffrn_reflns_limit_k_max 17
_diffrn_reflns_limit_k_min -16
_diffrn_reflns_limit_l_max 10
_diffrn_reflns_limit_l_min -17
_diffrn_reflns_number 8322
_diffrn_reflns_theta_full 28.28
_diffrn_reflns_theta_max 28.28
_diffrn_reflns_theta_min 2.19
_diffrn_standards_number 0
_exptl_absorpt_coefficient_mu 0.117
_exptl_absorpt_correction_T_max 0.9792
_exptl_absorpt_correction_T_min 0.9769
_exptl_absorpt_correction_type multi-scan
_exptl_absorpt_process_details '(SADABS; Bruker, 2001)'
_exptl_crystal_colour colourless
_exptl_crystal_density_diffrn 1.508
_exptl_crystal_density_method 'not measured'
_exptl_crystal_description Block
_exptl_crystal_F_000 624
_exptl_crystal_size_max 0.20
_exptl_crystal_size_mid 0.20
_exptl_crystal_size_min 0.18
_refine_diff_density_max 0.172
_refine_diff_density_min -0.231
_refine_ls_extinction_method none
_refine_ls_goodness_of_fit_ref 1.020
_refine_ls_hydrogen_treatment constr
_refine_ls_matrix_type full
_refine_ls_number_parameters 210
_refine_ls_number_reflns 3204
_refine_ls_number_restraints 2
_refine_ls_restrained_S_all 1.023
_refine_ls_R_factor_all 0.1708
_refine_ls_R_factor_gt 0.0690
_refine_ls_shift/su_max 0.001
_refine_ls_shift/su_mean 0.000
_refine_ls_structure_factor_coef Fsqd
_refine_ls_weighting_details 'calc w=1/[\s^2^(Fo^2^)+(0.0491P)^2^+0.4176P] where P=(Fo^2^+2Fc^2^)/3'
_refine_ls_weighting_scheme calc
_refine_ls_wR_factor_gt 0.1316
_refine_ls_wR_factor_ref 0.1611
_reflns_number_gt 1364
_reflns_number_total 3204
_reflns_threshold_expression I>2\s(I)
_cod_data_source_file ci2865.cif
_cod_data_source_block I
_cod_depositor_comments
;
The following automatic conversions were performed:
'_symmetry_cell_setting' value 'Monoclinic' changed to 'monoclinic'
according to '/home/saulius/struct/CIF-dictionaries/cif_core.dic'
dictionary named 'cif_core.dic' version 2.4.1 from 2010-06-29.

Automatic conversion script
Id: cif_fix_enum 1527 2010-12-29 10:47:43Z saulius 

The following automatic conversions were performed:

'_symmetry_cell_setting' value 'Monoclinic' changed to 'monoclinic'
according to /home/saulius/struct/CIF-dictionaries/cif_core.dic
dictionary named 'cif_core.dic' version 2.4.1 from 2010-06-29.

Automatic conversion script
Id: cif_fix_values 1715 2011-07-08 13:25:40Z adriana 
;
_cod_original_sg_symbol_H-M 'P 21/c'
_cod_database_code 2222643
_cod_database_fobs_code 2222643

loop_
_symmetry_equiv_pos_as_xyz
'x, y, z'
'-x, y+1/2, -z+1/2'
'-x, -y, -z'
'x, -y-1/2, z-1/2'

loop_
_atom_site_type_symbol
_atom_site_label
_atom_site_fract_x
_atom_site_fract_y
_atom_site_fract_z
_atom_site_U_iso_or_equiv
_atom_site_adp_type
_atom_site_calc_flag
_atom_site_refinement_flags
_atom_site_occupancy
_atom_site_disorder_assembly
_atom_site_disorder_group
O O1 0.6818(3) 1.15446(15) 0.09056(17) 0.0606(6) Uani d . 1 . .
O O2 0.5123(3) 0.56081(15) 0.27427(16) 0.0661(7) Uani d . 1 . .
H H2A 0.4520 0.5825 0.3177 0.099 Uiso calc R 1 . .
O O3 0.6235(5) 0.5128(2) 0.0971(3) 0.0814(15) Uani d PD 0.643(5) A 1
H H3A 0.6013 0.4782 0.1460 0.122 Uiso calc PR 0.643(5) A 1
O O4 1.0449(3) 1.43595(18) -0.3087(2) 0.0749(7) Uani d . 1 . .
O O5 0.9668(4) 1.5401(2) -0.1968(2) 0.1037(10) Uani d . 1 . .
N N1 0.9797(4) 1.4543(2) -0.2301(2) 0.0648(8) Uani d . 1 . .
N N2 0.7625(3) 1.03529(18) -0.01803(18) 0.0508(7) Uani d . 1 . .
H H2B 0.7895 1.0090 -0.0778 0.061 Uiso d R 1 . .
N N3 0.7082(3) 0.9614(2) 0.04686(19) 0.0524(7) Uani d . 1 . .
C C1 0.9174(4) 1.3697(2) -0.1705(2) 0.0513(8) Uani d . 1 . .
C C2 0.8561(4) 1.3914(2) -0.0783(3) 0.0601(9) Uani d . 1 . .
H H2 0.8517 1.4579 -0.0552 0.072 Uiso calc R 1 . .
C C3 0.8013(4) 1.3123(2) -0.0209(2) 0.0572(9) Uani d . 1 . .
H H3 0.7599 1.3255 0.0419 0.069 Uiso calc R 1 . .
C C4 0.8072(4) 1.2134(2) -0.0558(2) 0.0438(7) Uani d . 1 . .
C C5 0.8690(4) 1.1948(2) -0.1500(2) 0.0521(8) Uani d . 1 . .
H H5 0.8723 1.1288 -0.1745 0.063 Uiso calc R 1 . .
C C6 0.9252(4) 1.2736(2) -0.2070(2) 0.0558(9) Uani d . 1 . .
H H6 0.9679 1.2613 -0.2696 0.067 Uiso calc R 1 . .
C C7 0.7446(4) 1.1325(2) 0.0104(2) 0.0475(8) Uani d . 1 . .
C C8 0.7224(4) 0.8695(2) 0.0199(2) 0.0501(8) Uani d . 1 . .
H H8 0.7655 0.8536 -0.0418 0.060 Uiso calc R 1 . .
C C9 0.6702(4) 0.7893(2) 0.0869(2) 0.0468(8) Uani d . 1 . .
C C10 0.6126(4) 0.8135(2) 0.1810(2) 0.0522(9) Uani d . 1 A .
H H10 0.6094 0.8811 0.2008 0.063 Uiso d R 1 . .
C C11 0.5601(4) 0.7403(2) 0.2447(2) 0.0544(9) Uani d D 1 . .
H H11 0.5232 0.7582 0.3076 0.065 Uiso calc PR 0.643(5) A 1
C C12 0.5617(4) 0.6395(2) 0.2157(2) 0.0480(8) Uani d . 1 A .
C C13 0.6193(4) 0.6140(2) 0.1230(2) 0.0532(8) Uani d D 1 . .
H H13 0.6224 0.5464 0.1034 0.064 Uiso calc PR 0.357(5) A 2
C C14 0.6724(4) 0.6884(2) 0.0591(2) 0.0522(9) Uani d . 1 A .
H H14 0.7103 0.6705 -0.0034 0.063 Uiso d R 1 . .
O O3' 0.5167(10) 0.7811(5) 0.3302(5) 0.076(3) Uani d PD 0.357(5) A 2
H H3' 0.4225 0.7579 0.3439 0.115 Uiso calc PR 0.357(5) A 2

loop_
_atom_site_aniso_label
_atom_site_aniso_U_11
_atom_site_aniso_U_22
_atom_site_aniso_U_33
_atom_site_aniso_U_12
_atom_site_aniso_U_13
_atom_site_aniso_U_23
O1 0.0805(16) 0.0506(14) 0.0549(14) 0.0031(12) 0.0283(12) -0.0007(11)
O2 0.0902(17) 0.0484(14) 0.0645(15) 0.0031(12) 0.0320(13) 0.0033(11)
O3 0.140(4) 0.037(2) 0.073(3) 0.005(2) 0.046(2) -0.0088(18)
O4 0.0773(17) 0.0780(18) 0.0740(18) -0.0035(14) 0.0315(14) 0.0168(14)
O5 0.155(3) 0.0525(17) 0.111(2) -0.0188(18) 0.056(2) 0.0086(16)
N1 0.072(2) 0.052(2) 0.072(2) -0.0078(16) 0.0208(17) 0.0113(17)
N2 0.0662(18) 0.0403(16) 0.0484(16) -0.0003(13) 0.0187(14) -0.0016(13)
N3 0.0616(17) 0.0433(16) 0.0541(16) -0.0017(13) 0.0149(14) 0.0068(13)
C1 0.052(2) 0.051(2) 0.053(2) 0.0002(16) 0.0145(17) 0.0112(16)
C2 0.072(2) 0.043(2) 0.068(2) 0.0001(17) 0.022(2) -0.0005(18)
C3 0.067(2) 0.051(2) 0.056(2) 0.0041(18) 0.0228(18) -0.0038(17)
C4 0.0455(18) 0.0404(19) 0.0466(19) 0.0010(14) 0.0104(15) 0.0028(15)
C5 0.066(2) 0.0407(19) 0.053(2) 0.0041(16) 0.0205(17) 0.0017(15)
C6 0.062(2) 0.056(2) 0.052(2) 0.0038(17) 0.0179(17) 0.0021(17)
C7 0.0461(19) 0.049(2) 0.048(2) 0.0023(15) 0.0087(16) -0.0006(16)
C8 0.054(2) 0.047(2) 0.051(2) 0.0012(16) 0.0123(16) 0.0010(16)
C9 0.0479(19) 0.0414(19) 0.052(2) -0.0001(15) 0.0093(16) 0.0005(16)
C10 0.064(2) 0.0330(18) 0.062(2) -0.0018(15) 0.0148(18) -0.0035(15)
C11 0.066(2) 0.047(2) 0.052(2) 0.0009(17) 0.0120(18) -0.0043(17)
C12 0.056(2) 0.0382(19) 0.052(2) -0.0007(15) 0.0152(17) 0.0068(15)
C13 0.062(2) 0.0387(19) 0.060(2) 0.0011(16) 0.0156(18) -0.0049(17)
C14 0.057(2) 0.050(2) 0.052(2) 0.0006(16) 0.0160(17) -0.0035(16)
O3' 0.116(7) 0.066(5) 0.053(4) -0.018(4) 0.040(4) -0.011(3)

loop_
_atom_type_symbol
_atom_type_description
_atom_type_scat_dispersion_real
_atom_type_scat_dispersion_imag
_atom_type_scat_source
C C 0.0033 0.0016 'International Tables Vol C Tables 4.2.6.8 and 6.1.1.4'
H H 0.0000 0.0000 'International Tables Vol C Tables 4.2.6.8 and 6.1.1.4'
N N 0.0061 0.0033 'International Tables Vol C Tables 4.2.6.8 and 6.1.1.4'
O O 0.0106 0.0060 'International Tables Vol C Tables 4.2.6.8 and 6.1.1.4'

loop_
_geom_angle_atom_site_label_1
_geom_angle_atom_site_label_2
_geom_angle_atom_site_label_3
_geom_angle_site_symmetry_1
_geom_angle_site_symmetry_3
_geom_angle
_geom_angle_publ_flag
C12 O2 H2A . . 109.5 ?
C13 O3 H3A . . 109.5 ?
O4 N1 O5 . . 123.0(3) ?
O4 N1 C1 . . 118.9(3) ?
O5 N1 C1 . . 118.1(3) ?
C7 N2 N3 . . 117.0(2) ?
C7 N2 H2B . . 130.3 ?
N3 N2 H2B . . 112.0 ?
C8 N3 N2 . . 117.4(3) ?
C6 C1 C2 . . 122.4(3) ?
C6 C1 N1 . . 119.5(3) ?
C2 C1 N1 . . 118.0(3) ?
C1 C2 C3 . . 118.4(3) ?
C1 C2 H2 . . 120.8 ?
C3 C2 H2 . . 120.8 ?
C2 C3 C4 . . 120.7(3) ?
C2 C3 H3 . . 119.7 ?
C4 C3 H3 . . 119.7 ?
C3 C4 C5 . . 119.1(3) ?
C3 C4 C7 . . 117.4(3) ?
C5 C4 C7 . . 123.5(3) ?
C6 C5 C4 . . 120.3(3) ?
C6 C5 H5 . . 119.9 ?
C4 C5 H5 . . 119.9 ?
C1 C6 C5 . . 119.1(3) ?
C1 C6 H6 . . 120.4 ?
C5 C6 H6 . . 120.4 ?
O1 C7 N2 . . 121.3(3) ?
O1 C7 C4 . . 120.4(3) ?
N2 C7 C4 . . 118.3(3) ?
N3 C8 C9 . . 119.2(3) ?
N3 C8 H8 . . 120.4 ?
C9 C8 H8 . . 120.4 ?
C14 C9 C10 . . 118.1(3) ?
C14 C9 C8 . . 121.8(3) ?
C10 C9 C8 . . 120.1(3) ?
C11 C10 C9 . . 121.5(3) ?
C11 C10 H10 . . 119.2 ?
C9 C10 H10 . . 119.2 ?
O3' C11 C10 . . 110.5(4) ?
O3' C11 C12 . . 129.6(4) ?
C10 C11 C12 . . 119.9(3) ?
C10 C11 H11 . . 120.0 ?
C12 C11 H11 . . 120.0 ?
O2 C12 C13 . . 116.3(3) ?
O2 C12 C11 . . 124.3(3) ?
C13 C12 C11 . . 119.4(3) ?
C14 C13 O3 . . 121.6(3) ?
C14 C13 C12 . . 120.3(3) ?
O3 C13 C12 . . 118.1(3) ?
C14 C13 H13 . . 119.8 ?
C12 C13 H13 . . 119.8 ?
C13 C14 C9 . . 120.8(3) ?
C13 C14 H14 . . 119.6 ?
C9 C14 H14 . . 119.5 ?
C11 O3' H3' . . 109.5 ?

loop_
_geom_bond_atom_site_label_1
_geom_bond_atom_site_label_2
_geom_bond_site_symmetry_2
_geom_bond_distance
_geom_bond_publ_flag
O1 C7 . 1.236(3) ?
O2 C12 . 1.367(3) ?
O2 H2A . 0.82 ?
O3 C13 . 1.379(4) ?
O3 H3A . 0.82 ?
O4 N1 . 1.216(3) ?
O5 N1 . 1.221(3) ?
N1 C1 . 1.469(4) ?
N2 C7 . 1.346(4) ?
N2 N3 . 1.386(3) ?
N2 H2B . 0.90 ?
N3 C8 . 1.271(3) ?
C1 C6 . 1.360(4) ?
C1 C2 . 1.373(4) ?
C2 C3 . 1.377(4) ?
C2 H2 . 0.93 ?
C3 C4 . 1.387(4) ?
C3 H3 . 0.93 ?
C4 C5 . 1.390(4) ?
C4 C7 . 1.487(4) ?
C5 C6 . 1.375(4) ?
C5 H5 . 0.93 ?
C6 H6 . 0.93 ?
C8 C9 . 1.458(4) ?
C8 H8 . 0.93 ?
C9 C14 . 1.382(4) ?
C9 C10 . 1.390(4) ?
C10 C11 . 1.365(4) ?
C10 H10 . 0.93 ?
C11 O3' . 1.319(5) ?
C11 C12 . 1.385(4) ?
C11 H11 . 0.93 ?
C12 C13 . 1.380(4) ?
C13 C14 . 1.379(4) ?
C13 H13 . 0.93 ?
C14 H14 . 0.93 ?
O3' H3' . 0.82 ?

loop_
_geom_hbond_atom_site_label_D
_geom_hbond_atom_site_label_H
_geom_hbond_atom_site_label_A
_geom_hbond_site_symmetry_A
_geom_hbond_distance_DH
_geom_hbond_distance_HA
_geom_hbond_distance_DA
_geom_hbond_angle_DHA
O3 H3A O2 . 0.82 2.17 2.636(4) 116
O2 H2A O1 2_645 0.82 1.91 2.722(3) 171
O3' H3' O1 2_645 0.82 1.84 2.548(7) 144
N2 H2B O4 2_744 0.90 2.26 3.121(3) 158
C5 H5 O5 2_744 0.93 2.48 3.210(4) 135
C10 H10 O2 2_655 0.93 2.58 3.467(3) 159
C11 H11 O1 2_645 0.93 2.56 3.192(4) 126

loop_
_geom_torsion_atom_site_label_1
_geom_torsion_atom_site_label_2
_geom_torsion_atom_site_label_3
_geom_torsion_atom_site_label_4
_geom_torsion_site_symmetry_1
_geom_torsion_site_symmetry_2
_geom_torsion_site_symmetry_3
_geom_torsion_site_symmetry_4
_geom_torsion
_geom_torsion_publ_flag
C7 N2 N3 C8 . . . . 179.0(3) ?
O4 N1 C1 C6 . . . . -3.5(5) ?
O5 N1 C1 C6 . . . . 178.1(3) ?
O4 N1 C1 C2 . . . . 175.3(3) ?
O5 N1 C1 C2 . . . . -3.1(5) ?
C6 C1 C2 C3 . . . . 0.2(5) ?
N1 C1 C2 C3 . . . . -178.5(3) ?
C1 C2 C3 C4 . . . . -0.3(5) ?
C2 C3 C4 C5 . . . . -0.2(5) ?
C2 C3 C4 C7 . . . . -179.6(3) ?
C3 C4 C5 C6 . . . . 0.7(5) ?
C7 C4 C5 C6 . . . . -179.8(3) ?
C2 C1 C6 C5 . . . . 0.3(5) ?
N1 C1 C6 C5 . . . . 179.1(3) ?
C4 C5 C6 C1 . . . . -0.8(5) ?
N3 N2 C7 O1 . . . . -0.3(4) ?
N3 N2 C7 C4 . . . . 178.0(2) ?
C3 C4 C7 O1 . . . . 3.6(4) ?
C5 C4 C7 O1 . . . . -175.8(3) ?
C3 C4 C7 N2 . . . . -174.6(3) ?
C5 C4 C7 N2 . . . . 5.9(4) ?
N2 N3 C8 C9 . . . . 178.7(3) ?
N3 C8 C9 C14 . . . . 176.0(3) ?
N3 C8 C9 C10 . . . . -2.7(5) ?
C14 C9 C10 C11 . . . . 0.2(5) ?
C8 C9 C10 C11 . . . . 178.9(3) ?
C9 C10 C11 O3' . . . . 178.0(4) ?
C9 C10 C11 C12 . . . . -0.7(5) ?
O3' C11 C12 O2 . . . . 1.3(7) ?
C10 C11 C12 O2 . . . . 179.7(3) ?
O3' C11 C12 C13 . . . . -177.4(5) ?
C10 C11 C12 C13 . . . . 1.1(5) ?
O2 C12 C13 C14 . . . . -179.8(3) ?
C11 C12 C13 C14 . . . . -1.0(5) ?
O2 C12 C13 O3 . . . . -0.3(5) ?
C11 C12 C13 O3 . . . . 178.5(3) ?
O3 C13 C14 C9 . . . . -178.9(3) ?
C12 C13 C14 C9 . . . . 0.5(5) ?
C10 C9 C14 C13 . . . . -0.1(5) ?
C8 C9 C14 C13 . . . . -178.8(3) ?
